data_1549416
loop_
_publ_author_name
'Shiro, Tomoya'
'Schuhmacher, Anne'
'Jackl, Moritz K.'
'Bode, Jeffrey W.'

_publ_section_title
;
 Facile synthesis of \a-aminoboronic acids from amines and potassium
 acyltrifluoroborates (KATs) <i>via</i> trifluoroborate-iminiums (TIMs).
;
_journal_issue 23
_journal_name_full 'Chemical science'
_journal_page_first 5191
_journal_page_last 5196
_journal_paper_doi 10.1039/c8sc01486h
_journal_volume 9
_journal_year 2018
_chemical_absolute_configuration ad
_chemical_formula_moiety 'C13 H18 B F4 N'
_chemical_formula_sum 'C13 H18 B F4 N'
_chemical_formula_weight 275.09
_space_group_crystal_system orthorhombic
_space_group_IT_number 19
_space_group_name_Hall 'P 2ac 2ab'
_space_group_name_H-M_alt 'P 21 21 21'
_symmetry_space_group_name_Hall 'P 2ac 2ab'
_symmetry_space_group_name_H-M 'P 21 21 21'
_atom_sites_solution_hydrogens mixed
_atom_sites_solution_primary dual
_audit_creation_date 2017-09-22
_audit_creation_method
;
Olex2 1.2
(compiled 2017.08.10 svn.r3458 for OlexSys, GUI svn.r5381)
;
_audit_update_record
;
2018-03-29 deposited with the CCDC.
2018-05-14 downloaded from the CCDC.
;
_cell_angle_alpha 90
_cell_angle_beta 90
_cell_angle_gamma 90
_cell_formula_units_Z 4
_cell_length_a 8.48310(10)
_cell_length_b 8.79060(10)
_cell_length_c 17.8568(2)
_cell_measurement_reflns_used 18033
_cell_measurement_temperature 100.0(1)
_cell_measurement_theta_max 79.2460
_cell_measurement_theta_min 4.9160
_cell_volume 1331.61(3)
_computing_cell_refinement 'CrysAlisPro 1.171.39.8d (Rigaku OD, 2015)'
_computing_data_collection 'CrysAlisPro 1.171.39.8d (Rigaku OD, 2015)'
_computing_data_reduction 'CrysAlisPro 1.171.39.8d (Rigaku OD, 2015)'
_computing_molecular_graphics 'Olex2 (Dolomanov et al., 2009)'
_computing_publication_material 'Olex2 (Dolomanov et al., 2009)'
_computing_structure_refinement 'ShelXL (Sheldrick, 2015)'
_computing_structure_solution 'ShelXT (Sheldrick, 2015)'
_diffrn_ambient_environment N~2~
_diffrn_ambient_temperature 100.0(1)
_diffrn_detector 'CCD plate'
_diffrn_detector_type 'Pilatus 300K'
_diffrn_measured_fraction_theta_full 1.000
_diffrn_measured_fraction_theta_max 0.998
_diffrn_measurement_details
;
List of Runs (angles in degrees, time in seconds):

  # Type    Start    End  Width  t~exp~   \w     \q     \k     \f   Frames
#--------------------------------------------------------------------------
  1  \w   -115.00 -25.00   0.50    0.70    --  -49.12 -77.00 -90.00  180
  2  \w    -62.00  27.00   0.50    0.70    --  -49.12  19.00  60.00  178
  3  \w    -73.00  18.00   0.50    0.70    --  -49.12  77.00-150.00  182
  4  \w    -86.00   2.00   0.50    0.70    --  -70.00  57.00 -30.00  176
  5  \w    -88.00   2.00   0.50    0.70    --  -70.00 107.00  30.00  180
  6  \w    -83.00   6.00   0.50    0.70    --  -70.00  38.00-180.00  178
  7  \w   -115.00 -25.00   0.50    0.70    --  -49.12 -77.00 -30.00  180
  8  \w   -115.00 -25.00   0.50    0.70    --  -49.12 -77.00  90.00  180
  9  \w   -115.00 -25.00   0.50    0.70    --  -49.12 -77.00 120.00  180
 10  \w   -140.00 -82.00   0.50    0.70    --  -70.00 -99.00 120.00  116
 11  \w   -142.00 -54.00   0.50    0.70    --  -70.00 -57.00  30.00  176
 12  \w   -137.00 -71.00   0.50    0.70    --  -70.00 -77.00   0.00  132
 13  \w   -137.00 -46.00   0.50    0.70    --  -70.00 -77.00 -60.00  182
 14  \w   -115.00 -25.00   0.50    0.70    --  -49.12 -77.00-180.00  180
 15  \w   -137.00 -46.00   0.50    0.70    --  -70.00 -77.00-120.00  182
 16  \w     94.00 123.00   0.50    0.70    --  110.00 -19.00 -30.00   58
 17  \w     94.00 123.00   0.50    0.70    --  110.00 -19.00   0.00   58
 18  \w     94.00 123.00   0.50    0.70    --  110.00 -19.00  60.00   58
 19  \w     98.00 178.00   0.50    0.70    --  110.00  38.00   0.00  160
 20  \w    101.00 178.00   0.50    0.70    --  110.00 107.00  30.00  154
 21  \w     98.00 178.00   0.50    0.70    --  110.00  38.00 120.00  160
 22  \w     91.00 178.00   0.50    0.70    --  110.00 125.00   0.00  174
 23  \w     94.00 178.00   0.50    0.70    --  110.00  57.00 -60.00  168
 24  \w     98.00 178.00   0.50    0.70    --  110.00  38.00-180.00  160
 25  \w     94.00 123.00   0.50    0.70    --  110.00 -19.00-120.00   58
 26  \w     40.00 110.00   0.50    0.70    --  110.00 -99.00 -60.00  140
 27  \w     40.00 110.00   0.50    0.70    --  110.00 -99.00 -30.00  140
 28  \w     44.00 134.00   0.50    0.70    --  110.00 -77.00  60.00  180
 29  \w     39.00 122.00   0.50    0.70    --  110.00-125.00-120.00  166
 30  \w     40.00 110.00   0.50    0.70    --  110.00 -99.00  30.00  140
 31  \w     38.00  84.00   0.50    0.70    --  110.00 -57.00 -60.00   92
 32  \w     38.00  84.00   0.50    0.70    --  110.00 -57.00   0.00   92
 33  \w     38.00  84.00   0.50    0.70    --  110.00 -57.00  30.00   92
 34  \w     94.00 178.00   0.50    0.70    --  110.00  57.00  60.00  168
 35  \w     91.00 178.00   0.50    0.70    --  110.00 125.00-120.00  174
 36  \w     38.00  84.00   0.50    0.70    --  110.00 -57.00-180.00   92
 37  \w     39.00 122.00   0.50    0.70    --  110.00-125.00-180.00  166
;
_diffrn_measurement_device 'four-circle diffractometer'
_diffrn_measurement_device_type 'XtaLAB Synergy, Dualflex, Pilatus 300K'
_diffrn_measurement_method '\w scans'
_diffrn_orient_matrix_type 'CrysAlisPro convention (1999,Acta A55,543-557)'
_diffrn_orient_matrix_UB_11 0.0522585000
_diffrn_orient_matrix_UB_12 0.0460197000
_diffrn_orient_matrix_UB_13 -0.0794800000
_diffrn_orient_matrix_UB_21 0.0223470000
_diffrn_orient_matrix_UB_22 0.1653927000
_diffrn_orient_matrix_UB_23 0.0265041000
_diffrn_orient_matrix_UB_31 0.1724369000
_diffrn_orient_matrix_UB_32 -0.0352268000
_diffrn_orient_matrix_UB_33 0.0206586000
_diffrn_radiation_monochromator mirror
_diffrn_radiation_probe x-ray
_diffrn_radiation_type CuK\a
_diffrn_radiation_wavelength 1.54184
_diffrn_reflns_av_R_equivalents 0.0396
_diffrn_reflns_av_unetI/netI 0.0160
_diffrn_reflns_Laue_measured_fraction_full 1.000
_diffrn_reflns_Laue_measured_fraction_max 0.998
_diffrn_reflns_limit_h_max 10
_diffrn_reflns_limit_h_min -9
_diffrn_reflns_limit_k_max 10
_diffrn_reflns_limit_k_min -11
_diffrn_reflns_limit_l_max 22
_diffrn_reflns_limit_l_min -22
_diffrn_reflns_number 27419
_diffrn_reflns_point_group_measured_fraction_full 1.000
_diffrn_reflns_point_group_measured_fraction_max 0.992
_diffrn_reflns_theta_full 67.684
_diffrn_reflns_theta_max 79.713
_diffrn_reflns_theta_min 4.953
_diffrn_source 'micro-focus sealed X-ray tube'
_diffrn_source_type 'PhotonJet (Cu) X-ray Source'
_exptl_absorpt_coefficient_mu 1.017
_exptl_absorpt_correction_T_max 1.000
_exptl_absorpt_correction_T_min 0.710
_exptl_absorpt_correction_type gaussian
_exptl_absorpt_process_details
;
CrysAlisPro 1.171.39.8d (Rigaku Oxford Diffraction, 2015)
Numerical absorption correction based on gaussian integration over
            a multifaceted crystal model
Empirical absorption correction using spherical harmonics,
 implemented in SCALE3 ABSPACK scaling algorithm.
;
_exptl_crystal_colour 'clear colourless'
_exptl_crystal_colour_lustre clear
_exptl_crystal_colour_primary colourless
_exptl_crystal_density_diffrn 1.372
_exptl_crystal_description block
_exptl_crystal_F_000 576
_exptl_crystal_size_max 0.163
_exptl_crystal_size_mid 0.094
_exptl_crystal_size_min 0.039
_refine_diff_density_max 0.298
_refine_diff_density_min -0.178
_refine_diff_density_rms 0.040
_refine_ls_abs_structure_details
;
 Flack x determined using 1137 quotients [(I+)-(I-)]/[(I+)+(I-)]
 (Parsons, Flack and Wagner, Acta Cryst. B69 (2013) 249-259).
;
_refine_ls_abs_structure_Flack -0.02(4)
_refine_ls_extinction_method none
_refine_ls_goodness_of_fit_ref 1.100
_refine_ls_hydrogen_treatment mixed
_refine_ls_matrix_type full
_refine_ls_number_parameters 176
_refine_ls_number_reflns 2884
_refine_ls_number_restraints 1
_refine_ls_restrained_S_all 1.100
_refine_ls_R_factor_all 0.0315
_refine_ls_R_factor_gt 0.0306
_refine_ls_shift/su_max 0.000
_refine_ls_shift/su_mean 0.000
_refine_ls_structure_factor_coef Fsqd
_refine_ls_weighting_details 'w=1/[\s^2^(Fo^2^)+(0.0466P)^2^+0.2258P] where P=(Fo^2^+2Fc^2^)/3'
_refine_ls_weighting_scheme calc
_refine_ls_wR_factor_gt 0.0813
_refine_ls_wR_factor_ref 0.0820
_reflns_Friedel_coverage 0.713
_reflns_Friedel_fraction_full 1.000
_reflns_Friedel_fraction_max 0.983
_reflns_number_gt 2794
_reflns_number_total 2884
_reflns_threshold_expression 'I > 2\s(I)'
_cod_data_source_file c8sc01486h1.cif
_cod_data_source_block jb190917_2_1
_cod_depositor_comments 'Adding full bibliography for 1549414--1549418.cif.'
_cod_database_code 1549416
_shelx_shelxl_version_number 2016/6
_chemical_oxdiff_formula C13H18BF4N
_shelx_space_group_comment
;
The symmetry employed for this shelxl refinement is uniquely defined
by the following loop, which should always be used as a source of
symmetry information in preference to the above space-group names.
They are only intended as comments.
;
_reflns_odcompleteness_completeness 99.93
_reflns_odcompleteness_iscentric 1
_reflns_odcompleteness_theta 66.97
_olex2_refinement_description
;
1. Fixed Uiso
 At 1.2 times of:
  All C(H) groups, All C(H,H) groups, All N(H) groups
 At 1.5 times of:
  All C(H,H,H) groups
2. Restrained distances
 N1-H1
 0.93 with sigma of 0.02
3.a Secondary CH2 refined with riding coordinates:
 C3(H3A,H3B), C7(H7A,H7B), C10(H10A,H10B), C11(H11A,H11B), C13(H13A,H13B)
3.b Aromatic/amide H refined with riding coordinates:
 C2(H2), C4(H4), C6(H6), C9(H9)
3.c Idealised Me refined as rotating group:
 C12(H12A,H12B,H12C)
;
_olex2_date_sample_data_collection 2017-09-20
_olex2_date_sample_submission 2017-09-19
_olex2_submission_original_sample_id jb190917_2_1
_olex2_submission_special_instructions 'No special instructions were received'
_oxdiff_exptl_absorpt_empirical_details
;
Empirical correction (ABSPACK) includes:
- Absorption correction using spherical harmonics
- Frame scaling
- Detector area scaling
;
_oxdiff_exptl_absorpt_empirical_full_max 1.359
_oxdiff_exptl_absorpt_empirical_full_min 0.807

loop_
_space_group_symop_operation_xyz
'x, y, z'
'-x+1/2, -y, z+1/2'
'-x, y+1/2, -z+1/2'
'x+1/2, -y+1/2, -z'

loop_
_atom_site_label
_atom_site_type_symbol
_atom_site_fract_x
_atom_site_fract_y
_atom_site_fract_z
_atom_site_U_iso_or_equiv
_atom_site_adp_type
_atom_site_occupancy
_atom_site_site_symmetry_order
_atom_site_calc_flag
_atom_site_refinement_flags_posn
F1 F 0.34438(12) 0.37214(12) 0.73863(6) 0.0270(2) Uani 1 1 d .
F2 F 0.22160(12) 0.22803(12) 0.64899(6) 0.0290(3) Uani 1 1 d .
F3 F 0.38775(14) 0.11643(12) 0.73256(6) 0.0318(3) Uani 1 1 d .
F4 F 0.37473(16) 0.72089(13) 0.40988(7) 0.0404(3) Uani 1 1 d .
N1 N 0.63882(17) 0.36077(16) 0.67988(8) 0.0206(3) Uani 1 1 d D
H1 H 0.589(2) 0.442(2) 0.7012(12) 0.025 Uiso 1 1 d DR
C1 C 0.4713(2) 0.39273(18) 0.56963(9) 0.0204(3) Uani 1 1 d .
C2 C 0.5353(2) 0.3841(2) 0.49755(9) 0.0237(4) Uani 1 1 d .
H2 H 0.600860 0.302953 0.485439 0.028 Uiso 1 1 calc R
C3 C 0.5839(2) 0.12952(19) 0.60189(10) 0.0228(3) Uani 1 1 d .
H3A H 0.671380 0.153385 0.568962 0.027 Uiso 1 1 calc R
H3B H 0.625008 0.071306 0.643691 0.027 Uiso 1 1 calc R
C4 C 0.3703(2) 0.51522(19) 0.58506(10) 0.0234(3) Uani 1 1 d .
H4 H 0.324186 0.522410 0.632165 0.028 Uiso 1 1 calc R
C5 C 0.5128(2) 0.27874(18) 0.63165(9) 0.0197(3) Uani 1 1 d .
C6 C 0.5032(2) 0.4937(2) 0.44361(10) 0.0265(4) Uani 1 1 d .
H6 H 0.546886 0.486714 0.395961 0.032 Uiso 1 1 calc R
C7 C 0.7008(2) 0.2732(2) 0.74774(10) 0.0266(4) Uani 1 1 d .
H7A H 0.665520 0.320156 0.793950 0.032 Uiso 1 1 calc R
H7B H 0.664764 0.168522 0.746695 0.032 Uiso 1 1 calc R
C8 C 0.4056(2) 0.6129(2) 0.46216(10) 0.0280(4) Uani 1 1 d .
C9 C 0.3375(2) 0.6261(2) 0.53183(10) 0.0276(4) Uani 1 1 d .
H9 H 0.271124 0.707148 0.542990 0.033 Uiso 1 1 calc R
C10 C 0.7820(2) 0.4213(2) 0.63913(11) 0.0275(4) Uani 1 1 d .
H10A H 0.812219 0.353777 0.598618 0.033 Uiso 1 1 calc R
H10B H 0.761480 0.521617 0.618763 0.033 Uiso 1 1 calc R
C11 C 0.9088(2) 0.4277(2) 0.69819(13) 0.0330(4) Uani 1 1 d .
H11A H 0.896605 0.516194 0.730117 0.040 Uiso 1 1 calc R
H11B H 1.013118 0.428668 0.675986 0.040 Uiso 1 1 calc R
C12 C 0.4648(2) 0.0319(2) 0.55921(11) 0.0283(4) Uani 1 1 d .
H12A H 0.424977 0.088029 0.517162 0.043 Uiso 1 1 calc GR
H12B H 0.379120 0.005427 0.591856 0.043 Uiso 1 1 calc GR
H12C H 0.515433 -0.059185 0.541834 0.043 Uiso 1 1 calc GR
C13 C 0.8789(2) 0.2807(3) 0.74126(12) 0.0369(5) Uani 1 1 d .
H13A H 0.919513 0.193575 0.714100 0.044 Uiso 1 1 calc R
H13B H 0.927702 0.284224 0.790348 0.044 Uiso 1 1 calc R
B1 B 0.3612(2) 0.2486(2) 0.68875(11) 0.0227(4) Uani 1 1 d .

loop_
_atom_site_aniso_label
_atom_site_aniso_U_11
_atom_site_aniso_U_22
_atom_site_aniso_U_33
_atom_site_aniso_U_23
_atom_site_aniso_U_13
_atom_site_aniso_U_12
F1 0.0323(5) 0.0231(5) 0.0255(5) -0.0035(4) 0.0059(4) -0.0015(4)
F2 0.0238(5) 0.0270(5) 0.0363(6) -0.0034(5) 0.0018(4) -0.0039(4)
F3 0.0375(6) 0.0223(5) 0.0355(6) 0.0096(4) 0.0076(5) 0.0000(4)
F4 0.0589(8) 0.0291(6) 0.0331(6) 0.0132(5) -0.0001(6) 0.0094(6)
N1 0.0236(7) 0.0158(6) 0.0223(6) 0.0003(5) -0.0010(6) -0.0008(6)
C1 0.0215(8) 0.0171(8) 0.0227(8) -0.0005(6) -0.0013(6) -0.0011(6)
C2 0.0249(8) 0.0203(8) 0.0258(8) -0.0010(7) 0.0007(6) 0.0011(7)
C3 0.0259(8) 0.0166(7) 0.0258(8) -0.0002(6) -0.0004(7) 0.0011(7)
C4 0.0264(8) 0.0198(8) 0.0241(8) -0.0010(6) 0.0005(7) 0.0024(7)
C5 0.0220(8) 0.0154(7) 0.0218(7) -0.0015(6) -0.0025(6) -0.0004(6)
C6 0.0299(9) 0.0264(9) 0.0232(8) 0.0021(7) 0.0010(7) -0.0003(8)
C7 0.0362(10) 0.0202(8) 0.0232(8) 0.0004(7) -0.0075(7) 0.0017(7)
C8 0.0350(10) 0.0209(8) 0.0281(9) 0.0059(7) -0.0048(7) -0.0002(8)
C9 0.0328(9) 0.0185(7) 0.0315(9) -0.0003(7) -0.0023(7) 0.0044(7)
C10 0.0248(9) 0.0254(9) 0.0322(9) 0.0010(7) 0.0013(7) -0.0051(7)
C11 0.0217(9) 0.0319(9) 0.0453(11) -0.0105(8) -0.0021(8) -0.0006(7)
C12 0.0340(10) 0.0188(8) 0.0323(9) -0.0064(7) -0.0030(8) 0.0008(7)
C13 0.0346(10) 0.0355(11) 0.0407(11) -0.0021(9) -0.0105(9) 0.0089(8)
B1 0.0257(9) 0.0174(9) 0.0250(9) 0.0011(7) 0.0035(7) -0.0008(7)

loop_
_atom_type_symbol
_atom_type_description
_atom_type_scat_dispersion_real
_atom_type_scat_dispersion_imag
_atom_type_scat_source
C C 0.0181 0.0091 'International Tables Vol C Tables 4.2.6.8 and 6.1.1.4'
H H 0.0000 0.0000 'International Tables Vol C Tables 4.2.6.8 and 6.1.1.4'
B B 0.0090 0.0039 'International Tables Vol C Tables 4.2.6.8 and 6.1.1.4'
F F 0.0727 0.0534 'International Tables Vol C Tables 4.2.6.8 and 6.1.1.4'
N N 0.0311 0.0180 'International Tables Vol C Tables 4.2.6.8 and 6.1.1.4'

loop_
_exptl_crystal_face_index_h
_exptl_crystal_face_index_k
_exptl_crystal_face_index_l
_exptl_crystal_face_perp_dist
0 5 6 0.0162
0 -5 -6 0.0225
5 -1 3 0.0685
0 -3 10 0.0492
-4 -2 7 0.0681
-5 1 -2 0.0849
0 3 -10 0.0447
5 1 -5 0.0790
0 -5 5 0.0464
-5 -3 2 0.0664
0 5 -5 0.0373
0 -6 1 0.0380
1 6 0 0.0405
4 4 1 0.0624
-4 -2 -6 0.0723
0 -2 -11 0.0365
3 -2 -8 0.0572
-3 0 -9 0.0670
-1 2 11 0.0441
1 -1 11 0.0556
0 -1 12 0.0459
-4 1 7 0.0639
-3 -4 -5 0.0507
0 -5 -4 0.0225
2 -5 -3 0.0375
-4 4 1 0.0628

loop_
_geom_angle_atom_site_label_1
_geom_angle_atom_site_label_2
_geom_angle_atom_site_label_3
_geom_angle
C5 N1 H1 106.2(14)
C7 N1 H1 102.8(14)
C7 N1 C5 116.31(13)
C10 N1 H1 107.2(14)
C10 N1 C5 116.74(13)
C10 N1 C7 106.38(14)
C2 C1 C4 117.34(16)
C2 C1 C5 122.65(15)
C4 C1 C5 119.96(14)
C1 C2 H2 119.2
C6 C2 C1 121.61(16)
C6 C2 H2 119.2
H3A C3 H3B 107.8
C5 C3 H3A 109.0
C5 C3 H3B 109.0
C12 C3 H3A 109.0
C12 C3 H3B 109.0
C12 C3 C5 113.07(15)
C1 C4 H4 119.1
C9 C4 C1 121.75(16)
C9 C4 H4 119.1
N1 C5 B1 105.48(13)
C1 C5 N1 104.80(12)
C1 C5 C3 113.41(13)
C1 C5 B1 111.67(14)
C3 C5 N1 108.55(13)
C3 C5 B1 112.29(14)
C2 C6 H6 120.7
C8 C6 C2 118.62(16)
C8 C6 H6 120.7
N1 C7 H7A 110.7
N1 C7 H7B 110.7
H7A C7 H7B 108.8
C13 C7 N1 105.09(15)
C13 C7 H7A 110.7
C13 C7 H7B 110.7
F4 C8 C6 118.90(17)
F4 C8 C9 118.80(17)
C6 C8 C9 122.30(17)
C4 C9 H9 120.8
C8 C9 C4 118.36(17)
C8 C9 H9 120.8
N1 C10 H10A 110.9
N1 C10 H10B 110.9
H10A C10 H10B 108.9
C11 C10 N1 104.45(15)
C11 C10 H10A 110.9
C11 C10 H10B 110.9
C10 C11 H11A 111.4
C10 C11 H11B 111.4
C10 C11 C13 101.68(16)
H11A C11 H11B 109.3
C13 C11 H11A 111.4
C13 C11 H11B 111.4
C3 C12 H12A 109.5
C3 C12 H12B 109.5
C3 C12 H12C 109.5
H12A C12 H12B 109.5
H12A C12 H12C 109.5
H12B C12 H12C 109.5
C7 C13 C11 103.95(16)
C7 C13 H13A 111.0
C7 C13 H13B 111.0
C11 C13 H13A 111.0
C11 C13 H13B 111.0
H13A C13 H13B 109.0
F1 B1 F3 107.35(14)
F1 B1 C5 110.03(13)
F2 B1 F1 109.62(14)
F2 B1 F3 108.05(14)
F2 B1 C5 111.45(14)
F3 B1 C5 110.23(14)

loop_
_geom_bond_atom_site_label_1
_geom_bond_atom_site_label_2
_geom_bond_distance
F1 B1 1.412(2)
F2 B1 1.392(2)
F3 B1 1.419(2)
F4 C8 1.357(2)
N1 H1 0.910(18)
N1 C5 1.551(2)
N1 C7 1.529(2)
N1 C10 1.512(2)
C1 C2 1.399(2)
C1 C4 1.403(2)
C1 C5 1.535(2)
C2 H2 0.9300
C2 C6 1.389(2)
C3 H3A 0.9700
C3 H3B 0.9700
C3 C5 1.538(2)
C3 C12 1.529(2)
C4 H4 0.9300
C4 C9 1.389(2)
C5 B1 1.662(2)
C6 H6 0.9300
C6 C8 1.376(3)
C7 H7A 0.9700
C7 H7B 0.9700
C7 C13 1.516(3)
C8 C9 1.377(3)
C9 H9 0.9300
C10 H10A 0.9700
C10 H10B 0.9700
C10 C11 1.507(3)
C11 H11A 0.9700
C11 H11B 0.9700
C11 C13 1.525(3)
C12 H12A 0.9600
C12 H12B 0.9600
C12 H12C 0.9600
C13 H13A 0.9700
C13 H13B 0.9700

loop_
_exptl_oxdiff_crystal_face_indexfrac_h
_exptl_oxdiff_crystal_face_indexfrac_k
_exptl_oxdiff_crystal_face_indexfrac_l
_exptl_oxdiff_crystal_face_x
_exptl_oxdiff_crystal_face_y
_exptl_oxdiff_crystal_face_z
0.0000 5.0000 6.0000 -0.2468 0.9860 -0.0522
-0.0000 -5.0000 -6.0000 0.2468 -0.9860 0.0522
5.0000 -1.0000 2.9999 -0.0232 0.0259 0.9594
-0.0000 -3.0000 10.0000 -0.9329 -0.2311 0.3123
-4.0000 -2.0000 7.0001 -0.8574 -0.2346 -0.4747
-5.0000 1.0000 -1.9999 -0.0563 0.0007 -0.9387
0.0000 3.0000 -10.0000 0.9329 0.2311 -0.3123
5.0000 1.0000 -5.0001 0.7047 0.1446 0.7237
-0.0000 -5.0000 5.0000 -0.6275 -0.6944 0.2794
-5.0000 -3.0000 2.0001 -0.5583 -0.5549 -0.7152
0.0000 5.0000 -5.0000 0.6275 0.6944 -0.2794
-0.0000 -6.0000 1.0000 -0.3556 -0.9659 0.2320
1.0000 6.0000 -0.0000 0.3284 1.0147 -0.0389
4.0000 4.0000 0.9999 0.3136 0.7775 0.5695
-4.0000 -2.0000 -6.0000 0.1758 -0.5792 -0.7432
-0.0000 -2.0000 -11.0000 0.7822 -0.6223 -0.1568
3.0000 -2.0000 -8.0000 0.7006 -0.4758 0.4225
-3.0000 0.0000 -9.0000 0.5585 -0.3056 -0.7032
-1.0000 2.0000 11.0000 -0.8345 0.6000 -0.0156
1.0000 -1.0000 11.0000 -0.8680 0.1485 0.4349
0.0000 -1.0000 12.0000 -0.9998 0.1527 0.2831
-4.0000 1.0000 7.0000 -0.7194 0.2615 -0.5804
-3.0000 -4.0000 -5.0000 0.0565 -0.8611 -0.4797
-0.0000 -5.0000 -4.0000 0.0878 -0.9330 0.0935
2.0000 -5.0000 -3.0000 0.1129 -0.8618 0.4590
-4.0000 4.0000 1.0000 -0.1044 0.5987 -0.8100
